data_1540704
loop_
_publ_author_name
'Mumme, W.G.'

_publ_section_title
;
 Crystal structure of tricalcium silicate from a Portland cement clinker
 and its application to quantitative XRD analysis
;
_journal_name_full 'N. Jb. Miner. Mh'
_journal_page_first 145
_journal_page_last 160
_journal_volume 4
_journal_year 1995
_chemical_formula_sum 'Ca3 O5 Si'
_chemical_name_mineral Alite
_chemical_name_systematic 'Ca3 (Si O4) O'
_space_group_IT_number 8
_symmetry_space_group_name_Hall 'C -2y'
_symmetry_space_group_name_H-M 'C 1 m 1'
_cell_angle_alpha 90
_cell_angle_beta 116.31
_cell_angle_gamma 90
_cell_formula_units_Z 6
_cell_length_a 12.235
_cell_length_b 7.073
_cell_length_c 9.298
_cell_volume 721.279
_citation_journal_id_ASTM NJMMAW
_cod_data_source_file C3S_Mumme_1995.cif
_cod_data_source_block Mumme_C3S
_cod_original_cell_volume 721.2792
_cod_original_formula_sum 'Ca3 O5 Si1'
_cod_database_code 1540704

loop_
_symmetry_equiv_pos_as_xyz
x,y,z
x,-y,z
x+1/2,y+1/2,z
x+1/2,-y+1/2,z

loop_
_atom_site_label
_atom_site_type_symbol
_atom_site_fract_x
_atom_site_fract_y
_atom_site_fract_z
_atom_site_occupancy
_atom_site_U_iso_or_equiv
O1 O-2 0.3501 0.5 0.5507 1 0.0
Ca5 Ca+2 0.7836 0.5 0.3168 1 0.0
O4 O-2 0.3576 0 0.7172 1 0.0
O3 O-2 0.18 0.1766 0.7143 1 0.0
O11 O-2 0.3622 0.5 0.943 1 0.0
Ca1 Ca+2 0.0199 0.2664 0.3207 1 0.0
O6 O-2 0.1599 0 0.4566 1 0.0
Ca2 Ca+2 0.9799 0.7335 0.6687 1 0.0
Si3 Si+4 0.7858 0 0.3573 1 0.0
O2 O-2 0.0015 0.5 0.5031 1 0.0
O12 O-2 0.3231 0.6929 0.2881 1 0.0
Ca3 Ca+2 0.2491 0.2522 0.9984 1 0.0
O10 O-2 0.1356 0.5 0.2855 1 0.0
O7 O-2 0.1166 0.5 0.8554 1 0.0
Ca4 Ca+2 0.2111 0.5 0.6666 1 0.0
O9 O-2 0.0435 0.8144 0.9467 1 0.0
Ca6 Ca+2 0.0002 0.5 0.9995 1 0.0
Si2 Si+4 0.2174 0 0.6523 1 0.0
O8 O-2 0.3776 0 0.1259 1 0.0
Si1 Si+4 0.0028 0 0.0007 1 0.0
O5 O-2 0.0635 0 0.197 1 0.0
